data_7134927
loop_
_publ_author_name
'Ghosh, Suman'
'Saha, Partha Sarathi'
'Saha, Shib Nath'
'Chandrasekharan, Sanoop P.'
'Koner, Mainak'
'Baidya, Mahiuddin'

_publ_section_title
;
 Cobalt-catalyzed regio- and stereoselective synthesis of atropisomers
 with vicinal C-C and C-N diaxes.
;
_journal_issue 78
_journal_name_full 'Chemical communications (Cambridge, England)'
_journal_page_first 15231
_journal_page_last 15234
_journal_paper_doi 10.1039/d5cc04297f
_journal_volume 61
_journal_year 2025
_chemical_formula_moiety 'C43 H32 N2 O4 S'
_chemical_formula_sum 'C43 H32 N2 O4 S'
_chemical_formula_weight 672.76
_space_group_crystal_system orthorhombic
_space_group_IT_number 19
_space_group_name_Hall 'P 2ac 2ab'
_space_group_name_H-M_alt 'P 21 21 21'
_atom_sites_solution_hydrogens geom
_audit_block_doi 10.5517/ccdc.csd.cc2p23qm
_audit_creation_date 2025-06-15
_audit_creation_method
;
Olex2 1.5
(compiled 2024.02.16 svn.r378c4104 for OlexSys, GUI svn.r6928)
;
_audit_update_record
;
2025-07-22 deposited with the CCDC.	2025-08-25 downloaded from the CCDC.
;
_cell_angle_alpha 90
_cell_angle_beta 90
_cell_angle_gamma 90
_cell_formula_units_Z 4
_cell_length_a 9.682(5)
_cell_length_b 17.405(9)
_cell_length_c 21.044(10)
_cell_measurement_reflns_used 6687
_cell_measurement_temperature 299(2)
_cell_measurement_theta_max 66.24
_cell_measurement_theta_min 3.30
_cell_volume 3546(3)
_computing_cell_refinement 'APEX4/SAINT (Bruker, 2021)'
_computing_data_collection 'APEX4 (Bruker, 2021)'
_computing_data_reduction 'SAINT/XPREP (Bruker, 2021)'
_computing_molecular_graphics 'Olex2 1.5 (Dolomanov et al., 2009)'
_computing_publication_material 'Olex2 1.5 (Dolomanov et al., 2009)'
_computing_structure_refinement 'SHELXL-2019/2 (Sheldrick, 2019), WinGX'
_computing_structure_solution 'SHELXT 2018/2 (Sheldrick, 2018)'
_diffrn_ambient_temperature 299(2)
_diffrn_measured_fraction_theta_full 0.982
_diffrn_measured_fraction_theta_max 0.982
_diffrn_measurement_device_type 'Bruker D8 Venture Diffractometer'
_diffrn_measurement_method '\f and \w scans'
_diffrn_radiation_type CuK\a
_diffrn_radiation_wavelength 1.54178
_diffrn_reflns_av_R_equivalents 0.0773
_diffrn_reflns_av_unetI/netI 0.0465
_diffrn_reflns_Laue_measured_fraction_full 0.982
_diffrn_reflns_Laue_measured_fraction_max 0.982
_diffrn_reflns_limit_h_max 10
_diffrn_reflns_limit_h_min -11
_diffrn_reflns_limit_k_max 20
_diffrn_reflns_limit_k_min -20
_diffrn_reflns_limit_l_max 24
_diffrn_reflns_limit_l_min -24
_diffrn_reflns_number 61881
_diffrn_reflns_point_group_measured_fraction_full 0.982
_diffrn_reflns_point_group_measured_fraction_max 0.982
_diffrn_reflns_theta_full 67.081
_diffrn_reflns_theta_max 67.081
_diffrn_reflns_theta_min 3.295
_diffrn_source 'micro focus sealed tube'
_exptl_absorpt_coefficient_mu 1.175
_exptl_absorpt_correction_T_max 0.7528
_exptl_absorpt_correction_T_min 0.5849
_exptl_absorpt_correction_type multi-scan
_exptl_absorpt_process_details
;
SADABS-2016/2 - Bruker AXS area detector 
scaling and absorption correction 
;
_exptl_crystal_colour colourless
_exptl_crystal_colour_primary colourless
_exptl_crystal_density_diffrn 1.260
_exptl_crystal_description plate
_exptl_crystal_F_000 1408
_exptl_crystal_size_max 0.504
_exptl_crystal_size_mid 0.213
_exptl_crystal_size_min 0.073
_refine_diff_density_max 0.203
_refine_diff_density_min -0.254
_refine_diff_density_rms 0.056
_refine_ls_abs_structure_details
;
 Refined as an inversion twin.
;
_refine_ls_abs_structure_Flack 0.17(4)
_refine_ls_extinction_method none
_refine_ls_goodness_of_fit_ref 1.073
_refine_ls_hydrogen_treatment constr
_refine_ls_matrix_type full
_refine_ls_number_parameters 454
_refine_ls_number_reflns 6232
_refine_ls_number_restraints 0
_refine_ls_restrained_S_all 1.073
_refine_ls_R_factor_all 0.0680
_refine_ls_R_factor_gt 0.0575
_refine_ls_shift/su_max 0.000
_refine_ls_shift/su_mean 0.000
_refine_ls_structure_factor_coef Fsqd
_refine_ls_weighting_details 'w=1/[\s^2^(Fo^2^)+(0.0761P)^2^+0.8616P] where P=(Fo^2^+2Fc^2^)/3'
_refine_ls_weighting_scheme calc
_refine_ls_wR_factor_gt 0.1402
_refine_ls_wR_factor_ref 0.1524
_reflns_Friedel_coverage 0.775
_reflns_Friedel_fraction_full 0.981
_reflns_Friedel_fraction_max 0.981
_reflns_number_gt 5250
_reflns_number_total 6232
_reflns_threshold_expression 'I > 2\s(I)'
_cod_data_source_file d5cc04297f2.cif
_cod_data_source_block shelx
_cod_depositor_comments 'Adding full bibliography for 7134927.cif.'
_cod_database_code 7134927
_shelx_shelxl_version_number 2019/3
_shelx_space_group_comment
;
The symmetry employed for this shelxl refinement is uniquely defined
by the following loop, which should always be used as a source of
symmetry information in preference to the above space-group names.
They are only intended as comments.
;
_shelx_estimated_absorpt_t_max 0.919
_shelx_estimated_absorpt_t_min 0.589
_olex2_refinement_description
;
1. Twinned data refinement
 Scales: 0.83409
 0.16591
2.a Secondary CH2 refined with riding coordinates:
 C42(H42A,H42B)
2.b Aromatic/amide H refined with riding coordinates:
 C3(H3), C4(H4), C6(H6), C7(H7), C9(H9), C10(H10), C12(H12), C13(H13),
 C14(H14), C15(H15), C21(H21), C22(H22), C23(H23), C25(H25), C26(H26), C27(H27),
  C30(H30), C31(H31), C33(H33), C37(H37), C38(H38), C39(H39), C40(H40), C41(H41)
2.c Idealised Me refined as rotating group:
 C1(H1A,H1B,H1C), C43(H43A,H43B,H43C)
;
_olex2_submission_special_instructions 'No special instructions were received'

loop_
_space_group_symop_operation_xyz
'x, y, z'
'x+1/2, -y+1/2, -z'
'-x, y+1/2, -z+1/2'
'-x+1/2, -y, z+1/2'

loop_
_atom_site_label
_atom_site_type_symbol
_atom_site_fract_x
_atom_site_fract_y
_atom_site_fract_z
_atom_site_U_iso_or_equiv
_atom_site_adp_type
_atom_site_occupancy
_atom_site_site_symmetry_order
_atom_site_calc_flag
_atom_site_refinement_flags_posn
_atom_site_refinement_flags_adp
_atom_site_refinement_flags_occupancy
_atom_site_disorder_assembly
_atom_site_disorder_group
C1 C 0.6758(11) 0.9520(3) 0.4841(3) 0.144(3) Uani 1 1 d . . . . .
H1A H 0.750550 0.947088 0.454350 0.217 Uiso 1 1 calc R U . . .
H1B H 0.699765 0.989209 0.515912 0.217 Uiso 1 1 calc R U . . .
H1C H 0.594211 0.968582 0.462060 0.217 Uiso 1 1 calc R U . . .
C2 C 0.6491(7) 0.8757(3) 0.5151(2) 0.0937(16) Uani 1 1 d . . . . .
C3 C 0.5530(7) 0.8691(3) 0.5650(2) 0.0957(17) Uani 1 1 d . . . . .
H3 H 0.503268 0.912119 0.577893 0.115 Uiso 1 1 calc R U . . .
C4 C 0.5320(6) 0.8002(3) 0.5948(2) 0.0835(14) Uani 1 1 d . . . . .
H4 H 0.468112 0.796458 0.627709 0.100 Uiso 1 1 calc R U . . .
C5 C 0.6060(5) 0.7360(3) 0.5759(2) 0.0748(12) Uani 1 1 d . . . . .
C6 C 0.6986(7) 0.7406(3) 0.5256(2) 0.0908(16) Uani 1 1 d . . . . .
H6 H 0.746186 0.697208 0.511941 0.109 Uiso 1 1 calc R U . . .
C7 C 0.7190(7) 0.8107(3) 0.4960(2) 0.0993(18) Uani 1 1 d . . . . .
H7 H 0.781314 0.814023 0.462517 0.119 Uiso 1 1 calc R U . . .
C8 C 0.7917(4) 0.6542(2) 0.69679(19) 0.0626(10) Uani 1 1 d . . . . .
C9 C 0.8968(6) 0.6484(3) 0.6508(2) 0.0957(17) Uani 1 1 d . . . . .
H9 H 0.874975 0.646756 0.607772 0.115 Uiso 1 1 calc R U . . .
C10 C 1.0316(6) 0.6451(3) 0.6703(4) 0.105(2) Uani 1 1 d . . . . .
H10 H 1.100524 0.640532 0.639785 0.125 Uiso 1 1 calc R U . . .
C11 C 1.0692(5) 0.6483(3) 0.7331(4) 0.0930(17) Uani 1 1 d . . . . .
C12 C 1.2096(7) 0.6480(4) 0.7515(6) 0.144(3) Uani 1 1 d . . . . .
H12 H 1.278796 0.645683 0.720920 0.172 Uiso 1 1 calc R U . . .
C13 C 1.2428(9) 0.6511(7) 0.8143(8) 0.196(6) Uani 1 1 d . . . . .
H13 H 1.335017 0.649769 0.826651 0.235 Uiso 1 1 calc R U . . .
C14 C 1.1414(8) 0.6561(6) 0.8591(5) 0.161(4) Uani 1 1 d . . . . .
H14 H 1.166221 0.658450 0.901784 0.194 Uiso 1 1 calc R U . . .
C15 C 1.0047(6) 0.6576(3) 0.8434(3) 0.1029(18) Uani 1 1 d . . . . .
H15 H 0.937942 0.661075 0.875095 0.123 Uiso 1 1 calc R U . . .
C16 C 0.9648(4) 0.6540(2) 0.7786(2) 0.0706(11) Uani 1 1 d . . . . .
C17 C 0.8229(4) 0.6568(2) 0.76001(18) 0.0543(8) Uani 1 1 d . . . . .
C18 C 0.7164(4) 0.66819(19) 0.81000(15) 0.0491(8) Uani 1 1 d . . . . .
C19 C 0.6796(4) 0.5271(2) 0.80710(18) 0.0572(9) Uani 1 1 d . . . . .
C20 C 0.7733(5) 0.4754(2) 0.8343(2) 0.0658(10) Uani 1 1 d . . . . .
C21 C 0.9299(9) 0.4462(4) 0.9119(3) 0.130(3) Uani 1 1 d . . . . .
H21 H 0.978980 0.460081 0.948079 0.156 Uiso 1 1 calc R U . . .
C22 C 0.9516(10) 0.3724(4) 0.8875(4) 0.137(3) Uani 1 1 d . . . . .
H22 H 1.012572 0.338836 0.907361 0.165 Uiso 1 1 calc R U . . .
C23 C 0.8833(8) 0.3510(3) 0.8353(3) 0.118(2) Uani 1 1 d . . . . .
H23 H 0.898246 0.302561 0.817969 0.141 Uiso 1 1 calc R U . . .
C24 C 0.7896(6) 0.4012(2) 0.8065(2) 0.0816(14) Uani 1 1 d . . . . .
C25 C 0.7128(8) 0.3830(3) 0.7523(3) 0.1021(19) Uani 1 1 d . . . . .
H25 H 0.725011 0.335515 0.732946 0.123 Uiso 1 1 calc R U . . .
C26 C 0.6210(7) 0.4334(4) 0.7277(3) 0.1021(18) Uani 1 1 d . . . . .
H26 H 0.569950 0.419712 0.691982 0.123 Uiso 1 1 calc R U . . .
C27 C 0.6016(5) 0.5064(3) 0.7554(2) 0.0785(13) Uani 1 1 d . . . . .
H27 H 0.536610 0.540223 0.738789 0.094 Uiso 1 1 calc R U . . .
C28 C 0.5682(5) 0.6030(2) 0.88769(19) 0.0662(10) Uani 1 1 d . . . . .
C29 C 0.5339(4) 0.6790(2) 0.91266(18) 0.0598(9) Uani 1 1 d . . . . .
C30 C 0.4377(6) 0.6847(3) 0.9623(2) 0.0759(12) Uani 1 1 d . . . . .
H30 H 0.404431 0.640371 0.981684 0.091 Uiso 1 1 calc R U . . .
C31 C 0.3926(6) 0.7553(3) 0.9826(2) 0.0804(13) Uani 1 1 d . . . . .
H31 H 0.328097 0.758165 1.015210 0.097 Uiso 1 1 calc R U . . .
C32 C 0.4417(5) 0.8231(2) 0.95498(19) 0.0707(11) Uani 1 1 d . . . . .
C33 C 0.5412(5) 0.8172(2) 0.90800(18) 0.0622(10) Uani 1 1 d . . . . .
H33 H 0.578110 0.861952 0.890825 0.075 Uiso 1 1 calc R U . . .
C34 C 0.5884(4) 0.7456(2) 0.88530(16) 0.0544(8) Uani 1 1 d . . . . .
C35 C 0.6858(4) 0.7389(2) 0.83334(17) 0.0525(8) Uani 1 1 d . . . . .
C36 C 0.7522(4) 0.8095(2) 0.80675(19) 0.0600(9) Uani 1 1 d . . . . .
C37 C 0.7027(6) 0.8407(3) 0.7505(2) 0.0812(13) Uani 1 1 d . . . . .
H37 H 0.630572 0.816810 0.728982 0.097 Uiso 1 1 calc R U . . .
C38 C 0.7608(8) 0.9076(3) 0.7263(3) 0.110(2) Uani 1 1 d . . . . .
H38 H 0.727206 0.928222 0.688590 0.131 Uiso 1 1 calc R U . . .
C39 C 0.8658(8) 0.9433(3) 0.7571(4) 0.114(2) Uani 1 1 d . . . . .
H39 H 0.904214 0.987726 0.740168 0.136 Uiso 1 1 calc R U . . .
C40 C 0.9154(7) 0.9142(3) 0.8130(4) 0.113(2) Uani 1 1 d . . . . .
H40 H 0.986869 0.939066 0.834161 0.136 Uiso 1 1 calc R U . . .
C41 C 0.8577(5) 0.8461(3) 0.8385(3) 0.0865(14) Uani 1 1 d . . . . .
H41 H 0.890860 0.826150 0.876579 0.104 Uiso 1 1 calc R U . . .
C42 C 0.3816(7) 0.8992(3) 0.9740(2) 0.0944(18) Uani 1 1 d . . . . .
H42A H 0.379598 0.902414 1.020006 0.113 Uiso 1 1 calc R U . . .
H42B H 0.441113 0.939922 0.958509 0.113 Uiso 1 1 calc R U . . .
C43 C 0.2394(8) 0.9116(4) 0.9491(3) 0.119(2) Uani 1 1 d . . . . .
H43A H 0.242651 0.916647 0.903665 0.179 Uiso 1 1 calc R U . . .
H43B H 0.201565 0.957622 0.967256 0.179 Uiso 1 1 calc R U . . .
H43C H 0.182255 0.868602 0.960219 0.179 Uiso 1 1 calc R U . . .
N1 N 0.6558(3) 0.60180(16) 0.83557(14) 0.0532(7) Uani 1 1 d . . . . .
N2 N 0.8450(5) 0.4975(2) 0.8874(2) 0.0917(13) Uani 1 1 d . . . . .
O1 O 0.6480(7) 0.5885(2) 0.58197(17) 0.1304(19) Uani 1 1 d . . . . .
O2 O 0.4373(5) 0.6422(3) 0.6321(2) 0.1153(14) Uani 1 1 d . . . . .
O3 O 0.6493(3) 0.66110(19) 0.68270(12) 0.0750(8) Uani 1 1 d . . . . .
O4 O 0.5191(4) 0.54310(16) 0.90828(18) 0.0983(12) Uani 1 1 d . . . . .
S1 S 0.57939(18) 0.64906(7) 0.61514(5) 0.0883(4) Uani 1 1 d . . . . .

loop_
_atom_site_aniso_label
_atom_site_aniso_U_11
_atom_site_aniso_U_22
_atom_site_aniso_U_33
_atom_site_aniso_U_23
_atom_site_aniso_U_13
_atom_site_aniso_U_12
C1 0.250(10) 0.075(4) 0.108(5) 0.021(3) 0.040(6) 0.018(5)
C2 0.136(5) 0.071(3) 0.074(3) 0.005(2) 0.009(3) 0.018(3)
C3 0.137(5) 0.070(3) 0.079(3) -0.003(2) 0.017(3) 0.026(3)
C4 0.104(4) 0.076(3) 0.070(3) -0.003(2) 0.009(3) 0.022(3)
C5 0.103(3) 0.065(3) 0.056(2) -0.0009(19) -0.006(2) 0.009(2)
C6 0.135(5) 0.078(3) 0.059(2) 0.000(2) 0.011(3) 0.035(3)
C7 0.142(5) 0.084(3) 0.072(3) 0.014(3) 0.027(3) 0.036(3)
C8 0.062(2) 0.060(2) 0.066(2) 0.0096(19) 0.0143(18) 0.0104(19)
C9 0.117(4) 0.091(4) 0.079(3) 0.021(3) 0.042(3) 0.031(3)
C10 0.082(3) 0.071(3) 0.160(6) 0.030(4) 0.066(4) 0.021(3)
C11 0.061(3) 0.059(3) 0.159(6) 0.019(3) 0.026(3) 0.005(2)
C12 0.059(3) 0.097(5) 0.275(12) 0.019(7) 0.035(5) 0.007(3)
C13 0.075(5) 0.191(10) 0.321(17) -0.019(12) -0.052(9) 0.013(6)
C14 0.082(4) 0.183(8) 0.220(9) -0.030(8) -0.068(6) 0.015(5)
C15 0.078(3) 0.100(4) 0.131(5) -0.014(4) -0.039(3) 0.005(3)
C16 0.050(2) 0.048(2) 0.113(3) 0.005(2) 0.005(2) 0.0013(17)
C17 0.0491(18) 0.0457(19) 0.068(2) 0.0035(16) 0.0072(16) -0.0013(15)
C18 0.0541(18) 0.0449(18) 0.0483(17) 0.0042(14) 0.0010(15) -0.0014(15)
C19 0.070(2) 0.0438(19) 0.057(2) -0.0044(15) 0.0069(18) -0.0057(17)
C20 0.090(3) 0.045(2) 0.063(2) -0.0035(17) 0.008(2) 0.0058(19)
C21 0.182(7) 0.104(4) 0.104(4) -0.006(3) -0.045(5) 0.065(5)
C22 0.190(8) 0.095(4) 0.127(6) 0.007(4) -0.006(6) 0.072(5)
C23 0.172(7) 0.067(3) 0.115(5) 0.001(3) 0.027(5) 0.043(4)
C24 0.108(4) 0.051(2) 0.086(3) -0.004(2) 0.025(3) 0.003(2)
C25 0.139(5) 0.064(3) 0.103(4) -0.034(3) 0.017(4) -0.018(3)
C26 0.117(5) 0.091(4) 0.099(4) -0.035(3) -0.008(4) -0.024(4)
C27 0.087(3) 0.072(3) 0.076(3) -0.009(2) -0.008(2) -0.019(2)
C28 0.085(3) 0.048(2) 0.065(2) 0.0043(17) 0.016(2) 0.003(2)
C29 0.075(2) 0.0504(19) 0.0536(19) 0.0016(15) 0.0093(18) 0.0052(18)
C30 0.102(3) 0.062(2) 0.064(2) 0.0084(19) 0.024(2) 0.006(2)
C31 0.107(4) 0.073(3) 0.062(2) 0.004(2) 0.022(2) 0.018(3)
C32 0.094(3) 0.065(2) 0.054(2) -0.0061(18) 0.005(2) 0.015(2)
C33 0.081(3) 0.052(2) 0.0529(19) -0.0022(16) -0.0006(19) 0.0066(19)
C34 0.066(2) 0.0513(19) 0.0459(17) -0.0010(15) 0.0003(16) 0.0049(17)
C35 0.057(2) 0.0455(19) 0.0548(19) 0.0007(15) 0.0008(16) 0.0008(15)
C36 0.066(2) 0.045(2) 0.070(2) -0.0024(16) 0.0060(19) -0.0010(17)
C37 0.103(3) 0.058(3) 0.083(3) 0.018(2) -0.005(3) -0.006(2)
C38 0.151(6) 0.067(3) 0.111(4) 0.029(3) 0.008(4) -0.018(4)
C39 0.148(6) 0.056(3) 0.136(5) 0.008(3) 0.040(5) -0.021(3)
C40 0.108(4) 0.072(3) 0.159(6) -0.016(4) 0.016(5) -0.039(3)
C41 0.089(3) 0.066(3) 0.104(4) 0.001(3) -0.008(3) -0.021(2)
C42 0.142(5) 0.070(3) 0.071(3) -0.004(2) 0.023(3) 0.028(3)
C43 0.127(5) 0.092(4) 0.138(5) 0.021(4) 0.045(5) 0.038(4)
N1 0.0659(18) 0.0407(15) 0.0529(16) -0.0005(12) 0.0060(14) -0.0018(13)
N2 0.126(4) 0.071(2) 0.079(3) -0.008(2) -0.026(3) 0.031(2)
O1 0.250(6) 0.066(2) 0.076(2) -0.0111(17) -0.004(3) 0.031(3)
O2 0.123(3) 0.127(3) 0.097(2) 0.024(2) -0.036(2) -0.035(3)
O3 0.0803(18) 0.093(2) 0.0513(14) -0.0004(14) -0.0048(13) 0.0180(16)
O4 0.139(3) 0.0491(16) 0.107(2) 0.0091(15) 0.057(2) -0.0027(18)
S1 0.1318(12) 0.0714(7) 0.0617(6) 0.0007(5) -0.0180(7) -0.0024(7)

loop_
_atom_type_symbol
_atom_type_description
_atom_type_scat_dispersion_real
_atom_type_scat_dispersion_imag
_atom_type_scat_source
C C 0.0181 0.0091 'International Tables Vol C Tables 4.2.6.8 and 6.1.1.4'
H H 0.0000 0.0000 'International Tables Vol C Tables 4.2.6.8 and 6.1.1.4'
N N 0.0311 0.0180 'International Tables Vol C Tables 4.2.6.8 and 6.1.1.4'
O O 0.0492 0.0322 'International Tables Vol C Tables 4.2.6.8 and 6.1.1.4'
S S 0.3331 0.5567 'International Tables Vol C Tables 4.2.6.8 and 6.1.1.4'

loop_
_geom_angle_atom_site_label_1
_geom_angle_atom_site_label_2
_geom_angle_atom_site_label_3
_geom_angle
_geom_angle_site_symmetry_1
_geom_angle_site_symmetry_3
_geom_angle_publ_flag
H1A C1 H1B 109.5 . . ?
H1A C1 H1C 109.5 . . ?
H1B C1 H1C 109.5 . . ?
C2 C1 H1A 109.5 . . ?
C2 C1 H1B 109.5 . . ?
C2 C1 H1C 109.5 . . ?
C3 C2 C1 120.6(5) . . ?
C7 C2 C1 121.0(6) . . ?
C7 C2 C3 118.4(5) . . ?
C2 C3 H3 119.6 . . ?
C4 C3 C2 120.7(5) . . ?
C4 C3 H3 119.6 . . ?
C3 C4 H4 120.1 . . ?
C3 C4 C5 119.9(5) . . ?
C5 C4 H4 120.1 . . ?
C4 C5 C6 120.4(4) . . ?
C4 C5 S1 119.2(4) . . ?
C6 C5 S1 120.4(4) . . ?
C5 C6 H6 120.5 . . ?
C7 C6 C5 119.0(5) . . ?
C7 C6 H6 120.5 . . ?
C2 C7 C6 121.5(5) . . ?
C2 C7 H7 119.2 . . ?
C6 C7 H7 119.2 . . ?
C9 C8 O3 124.5(4) . . ?
C17 C8 C9 120.8(4) . . ?
C17 C8 O3 114.7(3) . . ?
C8 C9 H9 120.5 . . ?
C10 C9 C8 119.0(5) . . ?
C10 C9 H9 120.5 . . ?
C9 C10 H10 118.6 . . ?
C9 C10 C11 122.7(5) . . ?
C11 C10 H10 118.6 . . ?
C10 C11 C12 121.3(7) . . ?
C10 C11 C16 118.1(5) . . ?
C16 C11 C12 120.6(8) . . ?
C11 C12 H12 120.2 . . ?
C13 C12 C11 119.6(9) . . ?
C13 C12 H12 120.2 . . ?
C12 C13 H13 119.9 . . ?
C12 C13 C14 120.2(8) . . ?
C14 C13 H13 119.9 . . ?
C13 C14 H14 118.9 . . ?
C15 C14 C13 122.1(9) . . ?
C15 C14 H14 118.9 . . ?
C14 C15 H15 120.1 . . ?
C14 C15 C16 119.7(8) . . ?
C16 C15 H15 120.1 . . ?
C11 C16 C15 117.7(5) . . ?
C11 C16 C17 120.7(5) . . ?
C15 C16 C17 121.6(4) . . ?
C8 C17 C16 118.6(4) . . ?
C8 C17 C18 122.7(3) . . ?
C16 C17 C18 118.5(4) . . ?
C35 C18 C17 121.9(3) . . ?
C35 C18 N1 121.1(3) . . ?
N1 C18 C17 116.9(3) . . ?
C20 C19 N1 120.7(3) . . ?
C27 C19 C20 120.7(4) . . ?
C27 C19 N1 118.4(4) . . ?
C19 C20 C24 119.0(4) . . ?
N2 C20 C19 118.7(3) . . ?
N2 C20 C24 122.3(4) . . ?
C22 C21 H21 117.5 . . ?
N2 C21 H21 117.5 . . ?
N2 C21 C22 124.9(7) . . ?
C21 C22 H22 120.5 . . ?
C23 C22 C21 118.9(6) . . ?
C23 C22 H22 120.5 . . ?
C22 C23 H23 119.9 . . ?
C22 C23 C24 120.2(5) . . ?
C24 C23 H23 119.9 . . ?
C23 C24 C20 117.3(5) . . ?
C25 C24 C20 118.8(5) . . ?
C25 C24 C23 123.9(5) . . ?
C24 C25 H25 119.5 . . ?
C26 C25 C24 121.1(5) . . ?
C26 C25 H25 119.5 . . ?
C25 C26 H26 119.6 . . ?
C25 C26 C27 120.8(5) . . ?
C27 C26 H26 119.6 . . ?
C19 C27 C26 119.4(5) . . ?
C19 C27 H27 120.3 . . ?
C26 C27 H27 120.3 . . ?
N1 C28 C29 116.0(3) . . ?
O4 C28 C29 123.7(4) . . ?
O4 C28 N1 120.2(3) . . ?
C30 C29 C28 118.9(3) . . ?
C34 C29 C28 121.1(3) . . ?
C34 C29 C30 119.9(3) . . ?
C29 C30 H30 119.8 . . ?
C31 C30 C29 120.4(4) . . ?
C31 C30 H30 119.8 . . ?
C30 C31 H31 119.4 . . ?
C30 C31 C32 121.2(4) . . ?
C32 C31 H31 119.4 . . ?
C31 C32 C42 120.1(4) . . ?
C33 C32 C31 118.1(4) . . ?
C33 C32 C42 121.7(4) . . ?
C32 C33 H33 118.9 . . ?
C32 C33 C34 122.2(4) . . ?
C34 C33 H33 118.9 . . ?
C29 C34 C33 118.1(3) . . ?
C29 C34 C35 119.3(3) . . ?
C33 C34 C35 122.5(3) . . ?
C18 C35 C34 119.2(3) . . ?
C18 C35 C36 121.0(3) . . ?
C34 C35 C36 119.7(3) . . ?
C37 C36 C35 119.5(4) . . ?
C41 C36 C35 121.2(4) . . ?
C41 C36 C37 119.3(4) . . ?
C36 C37 H37 120.0 . . ?
C36 C37 C38 120.0(5) . . ?
C38 C37 H37 120.0 . . ?
C37 C38 H38 119.6 . . ?
C39 C38 C37 120.8(6) . . ?
C39 C38 H38 119.6 . . ?
C38 C39 H39 119.8 . . ?
C38 C39 C40 120.4(5) . . ?
C40 C39 H39 119.8 . . ?
C39 C40 H40 120.1 . . ?
C39 C40 C41 119.8(6) . . ?
C41 C40 H40 120.1 . . ?
C36 C41 C40 119.7(6) . . ?
C36 C41 H41 120.1 . . ?
C40 C41 H41 120.1 . . ?
C32 C42 H42A 109.0 . . ?
C32 C42 H42B 109.0 . . ?
H42A C42 H42B 107.8 . . ?
C43 C42 C32 113.1(5) . . ?
C43 C42 H42A 109.0 . . ?
C43 C42 H42B 109.0 . . ?
C42 C43 H43A 109.5 . . ?
C42 C43 H43B 109.5 . . ?
C42 C43 H43C 109.5 . . ?
H43A C43 H43B 109.5 . . ?
H43A C43 H43C 109.5 . . ?
H43B C43 H43C 109.5 . . ?
C18 N1 C19 120.9(3) . . ?
C28 N1 C18 123.1(3) . . ?
C28 N1 C19 116.0(3) . . ?
C21 N2 C20 116.3(5) . . ?
C8 O3 S1 126.3(3) . . ?
O1 S1 C5 109.9(2) . . ?
O1 S1 O3 109.7(2) . . ?
O2 S1 C5 109.5(3) . . ?
O2 S1 O1 120.7(3) . . ?
O2 S1 O3 101.4(2) . . ?
O3 S1 C5 104.2(2) . . ?

loop_
_geom_bond_atom_site_label_1
_geom_bond_atom_site_label_2
_geom_bond_distance
_geom_bond_site_symmetry_2
_geom_bond_publ_flag
C1 H1A 0.9600 . ?
C1 H1B 0.9600 . ?
C1 H1C 0.9600 . ?
C1 C2 1.504(8) . ?
C2 C3 1.408(8) . ?
C2 C7 1.378(7) . ?
C3 H3 0.9300 . ?
C3 C4 1.369(7) . ?
C4 H4 0.9300 . ?
C4 C5 1.386(6) . ?
C5 C6 1.390(7) . ?
C5 S1 1.743(5) . ?
C6 H6 0.9300 . ?
C6 C7 1.383(7) . ?
C7 H7 0.9300 . ?
C8 C9 1.408(6) . ?
C8 C17 1.365(6) . ?
C8 O3 1.415(5) . ?
C9 H9 0.9300 . ?
C9 C10 1.370(9) . ?
C10 H10 0.9300 . ?
C10 C11 1.371(9) . ?
C11 C12 1.413(10) . ?
C11 C16 1.396(7) . ?
C12 H12 0.9300 . ?
C12 C13 1.360(14) . ?
C13 H13 0.9300 . ?
C13 C14 1.366(15) . ?
C14 H14 0.9300 . ?
C14 C15 1.364(8) . ?
C15 H15 0.9300 . ?
C15 C16 1.420(8) . ?
C16 C17 1.429(6) . ?
C17 C18 1.486(5) . ?
C18 C35 1.358(5) . ?
C18 N1 1.403(4) . ?
C19 C20 1.401(6) . ?
C19 C27 1.372(6) . ?
C19 N1 1.450(5) . ?
C20 C24 1.426(6) . ?
C20 N2 1.371(6) . ?
C21 H21 0.9300 . ?
C21 C22 1.398(9) . ?
C21 N2 1.318(7) . ?
C22 H22 0.9300 . ?
C22 C23 1.336(10) . ?
C23 H23 0.9300 . ?
C23 C24 1.398(8) . ?
C24 C25 1.396(8) . ?
C25 H25 0.9300 . ?
C25 C26 1.352(9) . ?
C26 H26 0.9300 . ?
C26 C27 1.411(7) . ?
C27 H27 0.9300 . ?
C28 C29 1.460(5) . ?
C28 N1 1.387(5) . ?
C28 O4 1.225(5) . ?
C29 C30 1.403(6) . ?
C29 C34 1.399(5) . ?
C30 H30 0.9300 . ?
C30 C31 1.372(6) . ?
C31 H31 0.9300 . ?
C31 C32 1.398(6) . ?
C32 C33 1.384(6) . ?
C32 C42 1.502(6) . ?
C33 H33 0.9300 . ?
C33 C34 1.411(5) . ?
C34 C35 1.449(5) . ?
C35 C36 1.495(5) . ?
C36 C37 1.388(6) . ?
C36 C41 1.377(6) . ?
C37 H37 0.9300 . ?
C37 C38 1.391(7) . ?
C38 H38 0.9300 . ?
C38 C39 1.356(10) . ?
C39 H39 0.9300 . ?
C39 C40 1.367(10) . ?
C40 H40 0.9300 . ?
C40 C41 1.417(8) . ?
C41 H41 0.9300 . ?
C42 H42A 0.9700 . ?
C42 H42B 0.9700 . ?
C42 C43 1.489(9) . ?
C43 H43A 0.9600 . ?
C43 H43B 0.9600 . ?
C43 H43C 0.9600 . ?
O1 S1 1.428(4) . ?
O2 S1 1.426(5) . ?
O3 S1 1.589(3) . ?

loop_
_geom_hbond_atom_site_label_D
_geom_hbond_atom_site_label_H
_geom_hbond_atom_site_label_A
_geom_hbond_distance_DH
_geom_hbond_distance_HA
_geom_hbond_distance_DA
_geom_hbond_angle_DHA
_geom_hbond_site_symmetry_A
_geom_hbond_publ_flag
C9 H9 O1 0.93 2.48 2.997(9) 115.2 . yes
C27 H27 O3 0.93 2.65 3.131(6) 113.0 . yes

loop_
_geom_torsion_atom_site_label_1
_geom_torsion_atom_site_label_2
_geom_torsion_atom_site_label_3
_geom_torsion_atom_site_label_4
_geom_torsion
_geom_torsion_site_symmetry_1
_geom_torsion_site_symmetry_2
_geom_torsion_site_symmetry_3
_geom_torsion_site_symmetry_4
_geom_torsion_publ_flag
C1 C2 C3 C4 -177.8(7) . . . . ?
C1 C2 C7 C6 177.9(7) . . . . ?
C2 C3 C4 C5 0.1(9) . . . . ?
C3 C2 C7 C6 -1.4(10) . . . . ?
C3 C4 C5 C6 -1.9(8) . . . . ?
C3 C4 C5 S1 179.2(5) . . . . ?
C4 C5 C6 C7 2.1(8) . . . . ?
C4 C5 S1 O1 170.6(5) . . . . ?
C4 C5 S1 O2 36.0(5) . . . . ?
C4 C5 S1 O3 -71.9(5) . . . . ?
C5 C6 C7 C2 -0.4(10) . . . . ?
C6 C5 S1 O1 -8.2(5) . . . . ?
C6 C5 S1 O2 -142.9(4) . . . . ?
C6 C5 S1 O3 109.2(4) . . . . ?
C7 C2 C3 C4 1.5(10) . . . . ?
C8 C9 C10 C11 -0.9(8) . . . . ?
C8 C17 C18 C35 -93.9(5) . . . . ?
C8 C17 C18 N1 90.7(4) . . . . ?
C8 O3 S1 C5 -81.4(4) . . . . ?
C8 O3 S1 O1 36.2(5) . . . . ?
C8 O3 S1 O2 164.9(4) . . . . ?
C9 C8 C17 C16 0.4(6) . . . . ?
C9 C8 C17 C18 175.8(4) . . . . ?
C9 C8 O3 S1 11.4(6) . . . . ?
C9 C10 C11 C12 -177.4(6) . . . . ?
C9 C10 C11 C16 0.9(8) . . . . ?
C10 C11 C12 C13 -179.9(9) . . . . ?
C10 C11 C16 C15 -179.7(5) . . . . ?
C10 C11 C16 C17 -0.3(7) . . . . ?
C11 C12 C13 C14 -1.4(17) . . . . ?
C11 C16 C17 C8 -0.4(6) . . . . ?
C11 C16 C17 C18 -176.0(4) . . . . ?
C12 C11 C16 C15 -1.5(7) . . . . ?
C12 C11 C16 C17 178.0(5) . . . . ?
C12 C13 C14 C15 0.4(18) . . . . ?
C13 C14 C15 C16 0.0(14) . . . . ?
C14 C15 C16 C11 0.5(9) . . . . ?
C14 C15 C16 C17 -178.9(6) . . . . ?
C15 C16 C17 C8 179.1(4) . . . . ?
C15 C16 C17 C18 3.5(6) . . . . ?
C16 C11 C12 C13 1.9(12) . . . . ?
C16 C17 C18 C35 81.5(5) . . . . ?
C16 C17 C18 N1 -93.9(4) . . . . ?
C17 C8 C9 C10 0.2(7) . . . . ?
C17 C8 O3 S1 -171.3(3) . . . . ?
C17 C18 C35 C34 -175.5(3) . . . . ?
C17 C18 C35 C36 3.8(5) . . . . ?
C17 C18 N1 C19 -9.8(5) . . . . ?
C17 C18 N1 C28 171.7(3) . . . . ?
C18 C35 C36 C37 79.8(5) . . . . ?
C18 C35 C36 C41 -103.1(5) . . . . ?
C19 C20 C24 C23 -179.6(5) . . . . ?
C19 C20 C24 C25 0.8(7) . . . . ?
C19 C20 N2 C21 178.8(6) . . . . ?
C20 C19 C27 C26 -3.0(7) . . . . ?
C20 C19 N1 C18 102.0(4) . . . . ?
C20 C19 N1 C28 -79.4(5) . . . . ?
C20 C24 C25 C26 -2.2(9) . . . . ?
C21 C22 C23 C24 -1.4(13) . . . . ?
C22 C21 N2 C20 0.4(12) . . . . ?
C22 C23 C24 C20 1.3(10) . . . . ?
C22 C23 C24 C25 -179.1(7) . . . . ?
C23 C24 C25 C26 178.2(6) . . . . ?
C24 C20 N2 C21 -0.4(8) . . . . ?
C24 C25 C26 C27 1.0(10) . . . . ?
C25 C26 C27 C19 1.6(9) . . . . ?
C27 C19 C20 C24 1.8(6) . . . . ?
C27 C19 C20 N2 -177.4(4) . . . . ?
C27 C19 N1 C18 -82.3(5) . . . . ?
C27 C19 N1 C28 96.2(4) . . . . ?
C28 C29 C30 C31 -173.3(5) . . . . ?
C28 C29 C34 C33 174.3(4) . . . . ?
C28 C29 C34 C35 -3.1(6) . . . . ?
C29 C28 N1 C18 4.1(6) . . . . ?
C29 C28 N1 C19 -174.5(4) . . . . ?
C29 C30 C31 C32 -0.7(8) . . . . ?
C29 C34 C35 C18 3.5(5) . . . . ?
C29 C34 C35 C36 -175.8(4) . . . . ?
C30 C29 C34 C33 -1.6(6) . . . . ?
C30 C29 C34 C35 -179.0(4) . . . . ?
C30 C31 C32 C33 -2.2(8) . . . . ?
C30 C31 C32 C42 174.6(5) . . . . ?
C31 C32 C33 C34 3.3(7) . . . . ?
C31 C32 C42 C43 -72.2(6) . . . . ?
C32 C33 C34 C29 -1.4(6) . . . . ?
C32 C33 C34 C35 175.9(4) . . . . ?
C33 C32 C42 C43 104.5(6) . . . . ?
C33 C34 C35 C18 -173.7(4) . . . . ?
C33 C34 C35 C36 7.0(6) . . . . ?
C34 C29 C30 C31 2.7(7) . . . . ?
C34 C35 C36 C37 -100.9(5) . . . . ?
C34 C35 C36 C41 76.2(5) . . . . ?
C35 C18 N1 C19 174.7(4) . . . . ?
C35 C18 N1 C28 -3.7(5) . . . . ?
C35 C36 C37 C38 178.0(5) . . . . ?
C35 C36 C41 C40 -178.0(5) . . . . ?
C36 C37 C38 C39 -0.1(10) . . . . ?
C37 C36 C41 C40 -0.9(8) . . . . ?
C37 C38 C39 C40 -0.6(11) . . . . ?
C38 C39 C40 C41 0.6(11) . . . . ?
C39 C40 C41 C36 0.2(9) . . . . ?
C41 C36 C37 C38 0.9(8) . . . . ?
C42 C32 C33 C34 -173.5(4) . . . . ?
N1 C18 C35 C34 -0.3(5) . . . . ?
N1 C18 C35 C36 179.0(3) . . . . ?
N1 C19 C20 C24 177.4(4) . . . . ?
N1 C19 C20 N2 -1.8(6) . . . . ?
N1 C19 C27 C26 -178.7(4) . . . . ?
N1 C28 C29 C30 175.3(4) . . . . ?
N1 C28 C29 C34 -0.6(6) . . . . ?
N2 C20 C24 C23 -0.4(7) . . . . ?
N2 C20 C24 C25 -180.0(5) . . . . ?
N2 C21 C22 C23 0.5(15) . . . . ?
O3 C8 C9 C10 177.4(5) . . . . ?
O3 C8 C17 C16 -177.0(4) . . . . ?
O3 C8 C17 C18 -1.6(6) . . . . ?
O4 C28 C29 C30 -1.1(7) . . . . ?
O4 C28 C29 C34 -177.1(5) . . . . ?
O4 C28 N1 C18 -179.4(4) . . . . ?
O4 C28 N1 C19 2.1(6) . . . . ?
S1 C5 C6 C7 -179.0(5) . . . . ?

loop_
_twin_individual_id
_twin_individual_mass_fraction_refined
1 0.83409
2 0.16591
